data_4349189
loop_
_publ_author_name
'Kindermann, Nicole'
'Schober, Anne'
'Demeshko, Serhiy'
'Lehnert, Nicolai'
'Meyer, Franc'

_publ_section_title
;
 Reductive Transformations of a Pyrazolate-Based Bioinspired
 Diiron-Dinitrosyl Complex.
;
_journal_issue 21
_journal_name_full 'Inorganic chemistry'
_journal_page_first 11538
_journal_page_last 11550
_journal_paper_doi 10.1021/acs.inorgchem.6b02080
_journal_volume 55
_journal_year 2016
_chemical_formula_moiety 'C21 H41 Fe2 N12 O4 +, Cl O4 -'
_chemical_formula_sum 'C21 H41 Cl Fe2 N12 O8'
_chemical_formula_weight 736.81
_space_group_crystal_system monoclinic
_space_group_IT_number 13
_space_group_name_Hall '-P 2yc'
_space_group_name_H-M_alt 'P 1 2/c 1'
_atom_sites_solution_hydrogens geom
_audit_creation_method SHELXL-2014/7
_cell_angle_alpha 90
_cell_angle_beta 103.89(3)
_cell_angle_gamma 90
_cell_formula_units_Z 2
_cell_length_a 13.024(3)
_cell_length_b 9.1413(18)
_cell_length_c 13.691(3)
_cell_measurement_reflns_used 15744
_cell_measurement_temperature 133(2)
_cell_measurement_theta_max 26.066
_cell_measurement_theta_min 1.611
_cell_volume 1582.3(6)
_computing_cell_refinement 'X-AREA (Stoe & Cie, 2002)'
_computing_data_collection 'X-AREA (Stoe & Cie, 2002)'
_computing_data_reduction 'X-AREA (Stoe & Cie, 2002)'
_computing_molecular_graphics 'DIAMOND (Brandenburg, 2012)'
_computing_publication_material 'SHELXL-2014 (Sheldrick, 2014)'
_computing_structure_refinement 'SHELXL-2014/7 (Sheldrick, 2014)'
_computing_structure_solution 'SHELXS-2014 (Sheldrick, 2014)'
_diffrn_ambient_temperature 133(2)
_diffrn_measured_fraction_theta_full 0.999
_diffrn_measured_fraction_theta_max 0.980
_diffrn_measurement_device_type 'Stoe IPDS II'
_diffrn_measurement_method \w
_diffrn_radiation_type MoK\a
_diffrn_radiation_wavelength 0.71073
_diffrn_reflns_av_unetI/netI 0.0803
_diffrn_reflns_Laue_measured_fraction_full 0.999
_diffrn_reflns_Laue_measured_fraction_max 0.980
_diffrn_reflns_limit_h_max 16
_diffrn_reflns_limit_h_min -16
_diffrn_reflns_limit_k_max 11
_diffrn_reflns_limit_k_min -11
_diffrn_reflns_limit_l_max 16
_diffrn_reflns_limit_l_min -16
_diffrn_reflns_number 15744
_diffrn_reflns_point_group_measured_fraction_full 0.999
_diffrn_reflns_point_group_measured_fraction_max 0.980
_diffrn_reflns_theta_full 25.242
_diffrn_reflns_theta_max 26.066
_diffrn_reflns_theta_min 1.611
_diffrn_source 'fine-focus sealed tube'
_exptl_absorpt_coefficient_mu 1.064
_exptl_absorpt_correction_T_max 0.8913
_exptl_absorpt_correction_T_min 0.7869
_exptl_absorpt_correction_type numerical
_exptl_absorpt_process_details 'X-RED (Stoe & Cie, 2002)'
_exptl_crystal_colour brown
_exptl_crystal_density_diffrn 1.546
_exptl_crystal_description block
_exptl_crystal_F_000 768
_exptl_crystal_size_max 0.240
_exptl_crystal_size_mid 0.210
_exptl_crystal_size_min 0.100
_refine_diff_density_max 0.967
_refine_diff_density_min -1.266
_refine_diff_density_rms 0.176
_refine_ls_extinction_method none
_refine_ls_goodness_of_fit_ref 1.064
_refine_ls_hydrogen_treatment constr
_refine_ls_matrix_type full
_refine_ls_number_parameters 203
_refine_ls_number_reflns 15744
_refine_ls_number_restraints 0
_refine_ls_restrained_S_all 1.064
_refine_ls_R_factor_all 0.1172
_refine_ls_R_factor_gt 0.0894
_refine_ls_shift/su_max 0.000
_refine_ls_shift/su_mean 0.000
_refine_ls_structure_factor_coef Fsqd
_refine_ls_weighting_details 'w=1/[\s^2^(Fo^2^)+(0.0900P)^2^+17.4882P] where P=(Fo^2^+2Fc^2^)/3'
_refine_ls_weighting_scheme calc
_refine_ls_wR_factor_gt 0.2399
_refine_ls_wR_factor_ref 0.2542
_reflns_Friedel_coverage 0.000
_reflns_number_gt 11617
_reflns_number_total 15744
_reflns_threshold_expression 'I > 2\s(I)'
_cod_data_source_file ic6b02080_si_002.cif
_cod_data_source_block 3a'-nk462
_cod_original_sg_symbol_H-M 'P 2/c'
_cod_database_code 4349189
_shelx_shelxl_version_number 2014/7
_shelx_space_group_comment
;
The symmetry employed for this shelxl refinement is uniquely defined
by the following loop, which should always be used as a source of
symmetry information in preference to the above space-group names.
They are only intended as comments.
;
_shelx_estimated_absorpt_t_min 0.784
_shelx_estimated_absorpt_t_max 0.901

loop_
_space_group_symop_operation_xyz
'x, y, z'
'-x, y, -z+1/2'
'-x, -y, -z'
'x, -y, z-1/2'

loop_
_atom_site_label
_atom_site_type_symbol
_atom_site_fract_x
_atom_site_fract_y
_atom_site_fract_z
_atom_site_U_iso_or_equiv
_atom_site_adp_type
_atom_site_occupancy
_atom_site_site_symmetry_order
_atom_site_calc_flag
_atom_site_refinement_flags_posn
_atom_site_refinement_flags_adp
_atom_site_refinement_flags_occupancy
Fe1 Fe 0.67604(14) 0.24630(19) 0.31049(13) 0.0235(4) Uani 1 1 d . . .
N1 N 0.5554(6) 0.4017(9) 0.2617(7) 0.0213(19) Uani 1 1 d . . .
N2 N 0.7512(7) 0.4609(10) 0.3774(7) 0.025(2) Uani 1 1 d . . .
N3 N 0.6402(7) 0.2577(10) 0.4711(8) 0.031(2) Uani 1 1 d . . .
N4 N 0.8278(7) 0.1713(10) 0.4067(8) 0.031(2) Uani 1 1 d . . .
N5 N 0.6203(7) 0.0740(10) 0.2830(8) 0.029(2) Uani 1 1 d . . .
N6 N 0.7295(8) 0.2633(11) 0.2047(8) 0.032(2) Uani 1 1 d . . .
O1 O 0.6138(7) -0.0350(9) 0.2364(8) 0.044(2) Uani 1 1 d . . .
O2 O 0.7342(8) 0.1937(10) 0.1316(7) 0.042(2) Uani 1 1 d . . .
C1 C 0.5000 0.6328(15) 0.2500 0.021(3) Uani 1 2 d S T P
H1 H 0.5000 0.7367 0.2500 0.025 Uiso 1 2 calc R U P
C2 C 0.5860(8) 0.5419(11) 0.2686(8) 0.023(2) Uani 1 1 d . . .
C3 C 0.7035(8) 0.5691(12) 0.2980(9) 0.029(3) Uani 1 1 d . . .
H3A H 0.7340 0.5572 0.2388 0.035 Uiso 1 1 calc R U .
H3B H 0.7181 0.6699 0.3240 0.035 Uiso 1 1 calc R U .
C4 C 0.7262(10) 0.4985(12) 0.4730(10) 0.030(3) Uani 1 1 d . . .
H4A H 0.7114 0.6047 0.4735 0.036 Uiso 1 1 calc R U .
H4B H 0.7890 0.4784 0.5284 0.036 Uiso 1 1 calc R U .
C5 C 0.6320(9) 0.4154(12) 0.4932(9) 0.028(3) Uani 1 1 d . . .
H5A H 0.6299 0.4280 0.5645 0.034 Uiso 1 1 calc R U .
H5B H 0.5656 0.4555 0.4506 0.034 Uiso 1 1 calc R U .
C6 C 0.7277(9) 0.1850(13) 0.5439(10) 0.033(3) Uani 1 1 d . . .
H6A H 0.6979 0.1230 0.5896 0.040 Uiso 1 1 calc R U .
H6B H 0.7728 0.2604 0.5852 0.040 Uiso 1 1 calc R U .
C7 C 0.7952(10) 0.0912(14) 0.4924(10) 0.038(3) Uani 1 1 d . . .
H7A H 0.7552 0.0020 0.4654 0.045 Uiso 1 1 calc R U .
H7B H 0.8596 0.0602 0.5427 0.045 Uiso 1 1 calc R U .
C8 C 0.8973(9) 0.2943(12) 0.4461(11) 0.034(3) Uani 1 1 d . . .
H8A H 0.9706 0.2695 0.4437 0.041 Uiso 1 1 calc R U .
H8B H 0.8964 0.3107 0.5174 0.041 Uiso 1 1 calc R U .
C9 C 0.8645(9) 0.4335(14) 0.3875(10) 0.032(3) Uani 1 1 d . . .
H9A H 0.9063 0.5167 0.4226 0.039 Uiso 1 1 calc R U .
H9B H 0.8789 0.4248 0.3199 0.039 Uiso 1 1 calc R U .
C10 C 0.5409(10) 0.1842(15) 0.4677(10) 0.039(3) Uani 1 1 d . . .
H10A H 0.5482 0.0797 0.4549 0.058 Uiso 1 1 calc R U .
H10B H 0.4854 0.2263 0.4137 0.058 Uiso 1 1 calc R U .
H10C H 0.5218 0.1969 0.5322 0.058 Uiso 1 1 calc R U .
C11 C 0.8777(10) 0.0658(14) 0.3520(11) 0.041(3) Uani 1 1 d . . .
H11A H 0.9364 0.0173 0.3990 0.061 Uiso 1 1 calc R U .
H11B H 0.9046 0.1171 0.3004 0.061 Uiso 1 1 calc R U .
H11C H 0.8255 -0.0074 0.3199 0.061 Uiso 1 1 calc R U .
Cl1 Cl 1.0000 0.3293(5) 0.7500 0.0355(10) Uani 1 2 d S T P
O11 O 1.0540(9) 0.2428(11) 0.6950(10) 0.076(4) Uani 1 1 d . . .
O12 O 0.9255(6) 0.4199(11) 0.6836(7) 0.041(2) Uani 1 1 d . . .

loop_
_atom_site_aniso_label
_atom_site_aniso_U_11
_atom_site_aniso_U_22
_atom_site_aniso_U_33
_atom_site_aniso_U_23
_atom_site_aniso_U_13
_atom_site_aniso_U_12
Fe1 0.0281(6) 0.0213(6) 0.0207(7) -0.0006(7) 0.0053(6) 0.0008(7)
N1 0.026(4) 0.019(4) 0.018(5) 0.002(4) 0.004(4) -0.001(3)
N2 0.027(5) 0.026(5) 0.018(5) 0.000(4) 0.000(4) -0.003(4)
N3 0.036(5) 0.027(5) 0.031(6) 0.001(5) 0.007(4) 0.003(5)
N4 0.029(5) 0.032(5) 0.027(6) -0.006(5) -0.004(4) 0.014(4)
N5 0.032(5) 0.028(5) 0.026(6) 0.002(4) 0.006(4) 0.004(4)
N6 0.034(5) 0.034(5) 0.028(6) 0.003(5) 0.008(4) 0.001(5)
O1 0.051(5) 0.033(5) 0.055(7) -0.019(5) 0.028(5) -0.006(4)
O2 0.057(6) 0.042(5) 0.029(6) -0.007(4) 0.013(5) 0.006(4)
C1 0.035(8) 0.016(7) 0.013(9) 0.000 0.008(6) 0.000
C2 0.033(6) 0.020(5) 0.019(6) 0.001(5) 0.015(5) -0.006(4)
C3 0.037(6) 0.026(5) 0.025(7) 0.000(5) 0.007(5) -0.004(4)
C4 0.040(7) 0.021(5) 0.028(7) -0.007(5) 0.005(5) 0.005(5)
C5 0.031(6) 0.034(6) 0.020(6) -0.004(5) 0.005(5) 0.004(5)
C6 0.038(6) 0.040(6) 0.020(7) 0.011(6) 0.000(5) -0.002(5)
C7 0.040(7) 0.035(7) 0.036(8) 0.011(6) 0.006(6) 0.008(5)
C8 0.028(6) 0.038(7) 0.039(8) -0.003(6) 0.011(5) 0.005(5)
C9 0.031(6) 0.039(7) 0.027(7) -0.003(5) 0.007(5) -0.002(5)
C10 0.043(7) 0.049(8) 0.027(8) 0.013(6) 0.011(6) -0.006(6)
C11 0.042(7) 0.045(7) 0.033(8) -0.010(6) 0.006(6) 0.018(6)
Cl1 0.037(2) 0.035(2) 0.033(3) 0.000 0.0062(19) 0.000
O11 0.092(9) 0.043(6) 0.088(10) -0.013(6) 0.014(7) 0.034(6)
O12 0.033(5) 0.062(6) 0.026(5) 0.001(4) 0.002(4) 0.012(4)

loop_
_atom_type_symbol
_atom_type_description
_atom_type_scat_dispersion_real
_atom_type_scat_dispersion_imag
_atom_type_scat_source
C C 0.0033 0.0016 'International Tables Vol C Tables 4.2.6.8 and 6.1.1.4'
H H 0.0000 0.0000 'International Tables Vol C Tables 4.2.6.8 and 6.1.1.4'
N N 0.0061 0.0033 'International Tables Vol C Tables 4.2.6.8 and 6.1.1.4'
O O 0.0106 0.0060 'International Tables Vol C Tables 4.2.6.8 and 6.1.1.4'
Cl Cl 0.1484 0.1585 'International Tables Vol C Tables 4.2.6.8 and 6.1.1.4'
Fe Fe 0.3463 0.8444 'International Tables Vol C Tables 4.2.6.8 and 6.1.1.4'

loop_
_geom_angle_atom_site_label_1
_geom_angle_atom_site_label_2
_geom_angle_atom_site_label_3
_geom_angle
_geom_angle_site_symmetry_1
_geom_angle_site_symmetry_3
N5 Fe1 N6 97.4(5) . .
N5 Fe1 N1 107.6(4) . .
N6 Fe1 N1 95.3(4) . .
N5 Fe1 N4 96.6(4) . .
N6 Fe1 N4 92.6(4) . .
N1 Fe1 N4 153.3(3) . .
N5 Fe1 N2 169.2(4) . .
N6 Fe1 N2 92.2(4) . .
N1 Fe1 N2 76.3(3) . .
N4 Fe1 N2 77.9(3) . .
N5 Fe1 N3 94.4(4) . .
N6 Fe1 N3 166.1(4) . .
N1 Fe1 N3 88.1(3) . .
N4 Fe1 N3 78.8(4) . .
N2 Fe1 N3 75.5(3) . .
C2 N1 N1 106.8(6) . 2_655
C2 N1 Fe1 115.9(7) . .
N1 N1 Fe1 136.2(3) 2_655 .
C4 N2 C9 112.9(9) . .
C4 N2 C3 110.7(9) . .
C9 N2 C3 114.5(9) . .
C4 N2 Fe1 113.2(7) . .
C9 N2 Fe1 102.4(7) . .
C3 N2 Fe1 102.3(6) . .
C10 N3 C6 110.6(9) . .
C10 N3 C5 110.5(9) . .
C6 N3 C5 112.4(9) . .
C10 N3 Fe1 108.9(8) . .
C6 N3 Fe1 108.4(7) . .
C5 N3 Fe1 105.9(7) . .
C8 N4 C11 112.5(10) . .
C8 N4 C7 110.3(10) . .
C11 N4 C7 108.5(10) . .
C8 N4 Fe1 111.5(7) . .
C11 N4 Fe1 110.1(7) . .
C7 N4 Fe1 103.5(7) . .
O1 N5 Fe1 149.1(9) . .
O2 N6 Fe1 138.6(9) . .
C2 C1 C2 105.3(12) 2_655 .
N1 C2 C1 110.6(9) . .
N1 C2 C3 116.3(9) . .
C1 C2 C3 133.1(9) . .
N2 C3 C2 107.7(9) . .
N2 C4 C5 114.0(10) . .
N3 C5 C4 110.3(9) . .
N3 C6 C7 112.3(11) . .
C6 C7 N4 112.6(9) . .
N4 C8 C9 112.4(10) . .
N2 C9 C8 110.0(10) . .
O11 Cl1 O11 110.8(11) . 2_756
O11 Cl1 O12 109.9(6) . .
O11 Cl1 O12 108.7(6) 2_756 .
O11 Cl1 O12 108.7(6) . 2_756
O11 Cl1 O12 109.9(6) 2_756 2_756
O12 Cl1 O12 108.9(8) . 2_756

loop_
_geom_bond_atom_site_label_1
_geom_bond_atom_site_label_2
_geom_bond_distance
_geom_bond_site_symmetry_2
Fe1 N5 1.737(9) .
Fe1 N6 1.758(11) .
Fe1 N1 2.104(8) .
Fe1 N4 2.205(9) .
Fe1 N2 2.284(9) .
Fe1 N3 2.357(11) .
N1 C2 1.339(13) .
N1 N1 1.402(16) 2_655
N2 C4 1.464(16) .
N2 C9 1.470(14) .
N2 C3 1.491(14) .
N3 C10 1.448(15) .
N3 C6 1.479(14) .
N3 C5 1.482(14) .
N4 C8 1.463(15) .
N4 C11 1.465(14) .
N4 C7 1.527(16) .
N5 O1 1.175(12) .
N6 O2 1.200(13) .
C1 C2 1.369(13) 2_655
C1 C2 1.369(13) .
C2 C3 1.506(15) .
C4 C5 1.524(16) .
C6 C7 1.518(18) .
C8 C9 1.510(17) .
Cl1 O11 1.394(11) .
Cl1 O11 1.394(11) 2_756
Cl1 O12 1.425(9) .
Cl1 O12 1.425(9) 2_756
